data_4072414
loop_
_publ_author_name
'Tan, Runyu'
'Jia, Peng'
'Rao, Yingli'
'Jia, Wenli'
'Hadzovic, Alen'
'Yu, Qing'
'Li, Xia'
'Song, Datong'

_publ_section_title
;
 Diplatinum Complexes Supported by Novel Tetradentate Ligands with
 Quinoline Functionalities for Tandem C&#x2212;Cl Activation and
 Dearomatization
;
_journal_issue 24
_journal_name_full Organometallics
_journal_page_first 6614
_journal_paper_doi 10.1021/om800893r
_journal_volume 27
_journal_year 2008
_chemical_formula_sum 'C10 H5 Br F3 N O'
_chemical_formula_weight 292.06
_chemical_name_systematic
; 
 ? 
;
_space_group_IT_number 14
_symmetry_cell_setting monoclinic
_symmetry_space_group_name_Hall '-P 2yn'
_symmetry_space_group_name_H-M 'P 1 21/n 1'
_atom_sites_solution_hydrogens geom
_atom_sites_solution_primary direct
_atom_sites_solution_secondary difmap
_audit_creation_method SHELXL-97
_cell_angle_alpha 90.00
_cell_angle_beta 94.179(7)
_cell_angle_gamma 90.00
_cell_formula_units_Z 4
_cell_length_a 4.4543(4)
_cell_length_b 11.6713(16)
_cell_length_c 18.635(2)
_cell_measurement_reflns_used 4710
_cell_measurement_temperature 150(2)
_cell_measurement_theta_max 25.00
_cell_measurement_theta_min 3.49
_cell_volume 966.21(19)
_computing_structure_refinement 'SHELXL-97 (Sheldrick, 1997)'
_computing_structure_solution 'SHELXS-97 (Sheldrick, 1990)'
_diffrn_ambient_temperature 150(2)
_diffrn_measured_fraction_theta_full 0.973
_diffrn_measured_fraction_theta_max 0.973
_diffrn_radiation_monochromator graphite
_diffrn_radiation_source 'fine-focus sealed tube'
_diffrn_radiation_type MoK\a
_diffrn_radiation_wavelength 0.71073
_diffrn_reflns_av_R_equivalents 0.1685
_diffrn_reflns_av_sigmaI/netI 0.1212
_diffrn_reflns_limit_h_max 5
_diffrn_reflns_limit_h_min -5
_diffrn_reflns_limit_k_max 13
_diffrn_reflns_limit_k_min -12
_diffrn_reflns_limit_l_max 22
_diffrn_reflns_limit_l_min -21
_diffrn_reflns_number 4710
_diffrn_reflns_theta_full 25.00
_diffrn_reflns_theta_max 25.00
_diffrn_reflns_theta_min 3.49
_exptl_absorpt_coefficient_mu 4.274
_exptl_absorpt_correction_T_max 0.808
_exptl_absorpt_correction_T_min 0.763
_exptl_absorpt_correction_type multi-scan
_exptl_absorpt_process_details
;
multi-scan from symmetry-related measurements 
 Sortav (Blessing 1995)
;
_exptl_crystal_colour colorless
_exptl_crystal_density_diffrn 2.008
_exptl_crystal_density_method 'not measured'
_exptl_crystal_description needle
_exptl_crystal_F_000 568
_exptl_crystal_size_max 0.28
_exptl_crystal_size_mid 0.04
_exptl_crystal_size_min 0.04
_refine_diff_density_max 0.840
_refine_diff_density_min -1.160
_refine_diff_density_rms 0.162
_refine_ls_extinction_method none
_refine_ls_goodness_of_fit_ref 1.048
_refine_ls_hydrogen_treatment constr
_refine_ls_matrix_type full
_refine_ls_number_parameters 145
_refine_ls_number_reflns 1660
_refine_ls_number_restraints 0
_refine_ls_restrained_S_all 1.048
_refine_ls_R_factor_all 0.0981
_refine_ls_R_factor_gt 0.0782
_refine_ls_shift/su_max 0.000
_refine_ls_shift/su_mean 0.000
_refine_ls_structure_factor_coef Fsqd
_refine_ls_weighting_details 'calc w=1/[\s^2^(Fo^2^)+(0.1285P)^2^+0.0000P] where P=(Fo^2^+2Fc^2^)/3'
_refine_ls_weighting_scheme calc
_refine_ls_wR_factor_gt 0.1993
_refine_ls_wR_factor_ref 0.2200
_reflns_number_gt 1231
_reflns_number_total 1660
_reflns_threshold_expression >2sigma(I)
_cod_data_source_file om800893r_si_001.cif
_cod_data_source_block 1c
_cod_original_sg_symbol_H-M P2(1)/n
_cod_database_code 4072414

loop_
_symmetry_equiv_pos_as_xyz
'x, y, z'
'-x+1/2, y+1/2, -z+1/2'
'-x, -y, -z'
'x-1/2, -y-1/2, z-1/2'

loop_
_atom_site_label
_atom_site_type_symbol
_atom_site_fract_x
_atom_site_fract_y
_atom_site_fract_z
_atom_site_U_iso_or_equiv
_atom_site_adp_type
_atom_site_occupancy
_atom_site_symmetry_multiplicity
_atom_site_calc_flag
_atom_site_refinement_flags
Br1 Br 0.03239(18) 0.10785(7) 0.41785(4) 0.0544(4) Uani 1 1 d .
F1 F 0.4207(10) -0.3007(4) 0.5042(2) 0.0604(12) Uani 1 1 d .
F2 F 0.3901(11) -0.4240(4) 0.4201(3) 0.0608(13) Uani 1 1 d .
F3 F 0.8124(11) -0.3968(4) 0.4805(3) 0.0738(17) Uani 1 1 d .
O1 O 0.6581(10) -0.2667(5) 0.4051(3) 0.0523(13) Uani 1 1 d .
N1 N -0.2043(13) 0.0202(5) 0.2698(3) 0.0466(15) Uani 1 1 d .
C1 C -0.3261(16) -0.0078(7) 0.2054(4) 0.0493(18) Uani 1 1 d .
H1A H -0.4652 0.0445 0.1824 0.059 Uiso 1 1 calc R
C2 C -0.2656(19) -0.1085(7) 0.1688(5) 0.054(2) Uani 1 1 d .
H2A H -0.3655 -0.1251 0.1232 0.065 Uiso 1 1 calc R
C3 C -0.0577(17) -0.1828(7) 0.2006(4) 0.0525(19) Uani 1 1 d .
H3A H -0.0101 -0.2520 0.1771 0.063 Uiso 1 1 calc R
C4 C 0.0821(15) -0.1562(7) 0.2672(4) 0.0436(17) Uani 1 1 d .
C5 C 0.3052(15) -0.2294(7) 0.3043(4) 0.0473(18) Uani 1 1 d .
H5A H 0.3655 -0.2982 0.2823 0.057 Uiso 1 1 calc R
C6 C 0.4278(15) -0.2001(7) 0.3701(4) 0.0496(19) Uani 1 1 d .
C7 C 0.3482(16) -0.0983(6) 0.4051(5) 0.0469(18) Uani 1 1 d .
H7A H 0.4388 -0.0790 0.4513 0.056 Uiso 1 1 calc R
C8 C 0.1395(16) -0.0289(7) 0.3712(4) 0.0503(18) Uani 1 1 d .
C9 C 0.0018(14) -0.0544(7) 0.3014(4) 0.0446(17) Uani 1 1 d .
C10 C 0.5697(17) -0.3460(7) 0.4506(5) 0.0509(19) Uani 1 1 d .

loop_
_atom_site_aniso_label
_atom_site_aniso_U_11
_atom_site_aniso_U_22
_atom_site_aniso_U_33
_atom_site_aniso_U_23
_atom_site_aniso_U_13
_atom_site_aniso_U_12
Br1 0.0641(6) 0.0475(7) 0.0517(6) -0.0055(3) 0.0046(4) 0.0027(3)
F1 0.070(3) 0.063(3) 0.051(3) -0.003(2) 0.016(2) -0.001(2)
F2 0.067(3) 0.051(3) 0.065(3) -0.004(2) 0.009(2) -0.006(2)
F3 0.053(3) 0.079(4) 0.089(4) 0.026(3) 0.002(3) 0.010(2)
O1 0.044(3) 0.053(3) 0.060(3) 0.011(3) 0.010(2) 0.003(2)
N1 0.046(3) 0.043(4) 0.052(4) 0.003(3) 0.011(3) -0.001(3)
C1 0.055(4) 0.048(5) 0.045(4) 0.000(4) 0.006(3) 0.004(3)
C2 0.056(5) 0.066(6) 0.042(5) 0.005(4) 0.010(4) -0.003(4)
C3 0.051(4) 0.061(5) 0.047(5) -0.003(4) 0.013(3) 0.000(4)
C4 0.044(4) 0.043(4) 0.046(4) -0.003(4) 0.015(3) -0.006(3)
C5 0.049(4) 0.046(4) 0.049(4) 0.000(3) 0.017(3) -0.004(3)
C6 0.043(4) 0.048(5) 0.059(5) 0.006(4) 0.012(3) -0.002(3)
C7 0.048(4) 0.040(4) 0.053(5) 0.006(3) 0.010(4) -0.007(3)
C8 0.048(4) 0.049(5) 0.055(5) -0.002(4) 0.011(3) -0.007(3)
C9 0.039(3) 0.047(4) 0.049(4) 0.005(4) 0.014(3) -0.006(3)
C10 0.044(4) 0.053(5) 0.056(5) 0.006(4) 0.007(3) 0.006(4)

loop_
_atom_type_symbol
_atom_type_description
_atom_type_scat_dispersion_real
_atom_type_scat_dispersion_imag
_atom_type_scat_source
C C 0.0033 0.0016 'International Tables Vol C Tables 4.2.6.8 and 6.1.1.4'
H H 0.0000 0.0000 'International Tables Vol C Tables 4.2.6.8 and 6.1.1.4'
N N 0.0061 0.0033 'International Tables Vol C Tables 4.2.6.8 and 6.1.1.4'
O O 0.0106 0.0060 'International Tables Vol C Tables 4.2.6.8 and 6.1.1.4'
F F 0.0171 0.0103 'International Tables Vol C Tables 4.2.6.8 and 6.1.1.4'
Br Br -0.2901 2.4595 'International Tables Vol C Tables 4.2.6.8 and 6.1.1.4'

loop_
_geom_angle_atom_site_label_1
_geom_angle_atom_site_label_2
_geom_angle_atom_site_label_3
_geom_angle
C10 O1 C6 116.0(5)
C1 N1 C9 116.9(7)
N1 C1 C2 124.9(7)
C3 C2 C1 118.0(8)
C2 C3 C4 119.4(8)
C3 C4 C9 118.9(7)
C3 C4 C5 123.0(7)
C9 C4 C5 118.0(7)
C6 C5 C4 120.2(7)
C5 C6 O1 120.9(7)
C5 C6 C7 122.3(7)
O1 C6 C7 116.6(7)
C8 C7 C6 118.2(8)
C7 C8 C9 122.3(7)
C7 C8 Br1 118.5(6)
C9 C8 Br1 119.2(6)
N1 C9 C4 121.8(7)
N1 C9 C8 119.3(7)
C4 C9 C8 118.9(7)
F2 C10 F3 109.0(7)
F2 C10 O1 113.9(7)
F3 C10 O1 108.0(6)
F2 C10 F1 106.0(6)
F3 C10 F1 107.2(7)
O1 C10 F1 112.5(7)

loop_
_geom_bond_atom_site_label_1
_geom_bond_atom_site_label_2
_geom_bond_distance
Br1 C8 1.895(8)
F1 C10 1.347(10)
F2 C10 1.314(10)
F3 C10 1.321(9)
O1 C10 1.333(10)
O1 C6 1.409(8)
N1 C1 1.321(10)
N1 C9 1.367(9)
C1 C2 1.396(11)
C2 C3 1.371(11)
C3 C4 1.383(11)
C4 C9 1.406(11)
C4 C5 1.448(11)
C5 C6 1.349(11)
C6 C7 1.414(11)
C7 C8 1.355(11)
C8 C9 1.428(11)

loop_
_cod_related_entry_id
_cod_related_entry_database
_cod_related_entry_code
1 ChemSpider 25949473
